data_1001385
loop_
_publ_author_name
'Leclaire, A'
'Benmoussa, A'
'Borel, M M'
'Grandin, A'
'Raveau, B'

_publ_section_title
;
Two forms of sodium titanium(III) diphosphate: $-alpha-Na Ti P~2~ O~7~
closely related to $-beta-Cristobalite and $-beta-Na Ti P~2~ O~7~
isotypic with Na Fe P~2~ O~7~
;
_journal_coden_ASTM JSSCBI
_journal_name_full 'Journal of Solid State Chemistry'
_journal_page_first 299
_journal_page_last 305
_journal_paper_doi 10.1016/0022-4596(88)90252-6
_journal_volume 77
_journal_year 1988
_chemical_formula_structural 'Na Ti P2 O7'
_chemical_formula_sum 'Na O7 P2 Ti'
_chemical_name_systematic 'Sodium titanium(III) diphosphate - $-beta'
_space_group_IT_number 14
_symmetry_cell_setting monoclinic
_symmetry_Int_Tables_number 14
_symmetry_space_group_name_Hall '-P 2ybc'
_symmetry_space_group_name_H-M 'P 1 21/c 1'
_cell_angle_alpha 90
_cell_angle_beta 111.85(2)
_cell_angle_gamma 90
_cell_formula_units_Z 4
_cell_length_a 7.394(1)
_cell_length_b 7.936(3)
_cell_length_c 9.726(3)
_cell_volume 529.7
_refine_ls_R_factor_all 0.044
_cod_database_code 1001385

loop_
_symmetry_equiv_pos_as_xyz
x,y,z
-x,1/2+y,1/2-z
-x,-y,-z
x,1/2-y,1/2+z

loop_
_atom_site_label
_atom_site_type_symbol
_atom_site_symmetry_multiplicity
_atom_site_Wyckoff_symbol
_atom_site_fract_x
_atom_site_fract_y
_atom_site_fract_z
_atom_site_occupancy
_atom_site_attached_hydrogens
_atom_site_calc_flag
Ti1 Ti3+ 4 e 0.26076(9) 0.00861(8) 0.24891(7) 1. 0 d
P1 P5+ 4 e 0.0719(1) 0.2547(1) 0.4556(1) 1. 0 d
P2 P5+ 4 e -0.3269(1) 0.2127(1) 0.4547(1) 1. 0 d
Na1 Na1+ 4 e 0.2841(3) 0.4788(3) 0.2918(3) 1. 0 d
O1 O2- 4 e 0.5355(4) 0.0863(4) 0.3529(3) 1. 0 d
O2 O2- 4 e 0.3063(4) -0.2014(4) 0.3849(3) 1. 0 d
O3 O2- 4 e 0.1755(4) 0.1357(4) 0.3917(3) 1. 0 d
O4 O2- 4 e -0.0130(4) -0.0838(4) 0.1343(3) 1. 0 d
O5 O2- 4 e 0.1854(4) 0.2159(4) 0.1192(3) 1. 0 d
O6 O2- 4 e 0.3685(4) -0.1084(4) 0.1024(3) 1. 0 d
O7 O2- 4 e -0.1249(4) 0.1566(4) 0.4405(3) 1. 0 d

loop_
_atom_type_symbol
_atom_type_oxidation_number
Ti3+ 3.000
P5+ 5.000
Na1+ 1.000
O2- -2.000
